data_7207482
loop_
_publ_author_name
'Lemmerer, Andreas'
'Billing, David G.'

_publ_section_title
;
 Lead halide inorganic--organic hybrids incorporating diammonium cations
;
_journal_issue 6
_journal_name_full CrystEngComm
_journal_page_first 1954
_journal_paper_doi 10.1039/c2ce06498g
_journal_volume 14
_journal_year 2012
_chemical_absolute_configuration ad
_chemical_formula_moiety 'C13 H16 N2, 2(I3 Pb)'
_chemical_formula_sum 'C13 H16 I6 N2 Pb2'
_chemical_formula_weight 1376.06
_chemical_name_systematic
;
(4,4-methylenedianilinium)hexaiododiplumbate(II)
;
_space_group_IT_number 43
_symmetry_cell_setting orthorhombic
_symmetry_space_group_name_Hall 'F 2 -2d'
_symmetry_space_group_name_H-M 'F d d 2'
_atom_sites_solution_hydrogens geom
_atom_sites_solution_primary direct
_atom_sites_solution_secondary difmap
_audit_conform_dict_location ftp://ftp.iucr.org/pub/cif_core.dic
_audit_conform_dict_name cif_core.dic
_audit_conform_dict_version 2.3
_audit_creation_date 2005-04-14T11:26:11-00:00
_audit_creation_method 'WinGX routine CIF_UPDATE'
_cell_angle_alpha 90
_cell_angle_beta 90
_cell_angle_gamma 90
_cell_formula_units_Z 8
_cell_length_a 25.333(8)
_cell_length_b 42.923(14)
_cell_length_c 4.5149(15)
_cell_measurement_reflns_used 1017
_cell_measurement_temperature 173(2)
_cell_measurement_theta_max 28.202
_cell_measurement_theta_min 2.4875
_cell_volume 4909(3)
_computing_cell_refinement 'Bruker SAINT+ (Bruker, 1999)'
_computing_data_collection 'Bruker SMART-NT (Bruker, 1998)'
_computing_data_reduction 'Bruker SAINT+ (Bruker, 1999)'
_computing_molecular_graphics
;
Ortep-3 for Windows (Farrugia, 1997) and DIAMOND (Brandenburg, 1999)
;
_computing_publication_material
;
WinGX publication routines (Farrugia, 1999) and PLATON (Spek, 2002)
;
_computing_structure_refinement 'SHELXL-97 (Sheldrick, 2008)'
_computing_structure_solution 'SHELXS-97 (Sheldrick, 2008)'
_diffrn_ambient_temperature 173(2)
_diffrn_measured_fraction_theta_full 1
_diffrn_measured_fraction_theta_max 1
_diffrn_measurement_device_type 'CCD area detector'
_diffrn_measurement_method 'phi and omega scans'
_diffrn_radiation_monochromator graphite
_diffrn_radiation_type MoK\a
_diffrn_radiation_wavelength 0.71073
_diffrn_reflns_av_R_equivalents 0.0492
_diffrn_reflns_av_unetI/netI 0.0351
_diffrn_reflns_limit_h_max 32
_diffrn_reflns_limit_h_min -28
_diffrn_reflns_limit_k_max 56
_diffrn_reflns_limit_k_min -56
_diffrn_reflns_limit_l_max 5
_diffrn_reflns_limit_l_min -5
_diffrn_reflns_number 11693
_diffrn_reflns_theta_full 27.99
_diffrn_reflns_theta_max 27.99
_diffrn_reflns_theta_min 1.87
_exptl_absorpt_coefficient_mu 21.246
_exptl_absorpt_correction_T_max 0.6543
_exptl_absorpt_correction_T_min 0.0444
_exptl_absorpt_correction_type integration
_exptl_absorpt_process_details 'Bruker XPREP (Bruker, 1999)'
_exptl_crystal_colour yellow
_exptl_crystal_density_diffrn 3.724
_exptl_crystal_density_method 'not measured'
_exptl_crystal_description plate
_exptl_crystal_F_000 4720
_exptl_crystal_size_max 0.38
_exptl_crystal_size_mid 0.12
_exptl_crystal_size_min 0.025
_refine_diff_density_max 1.261
_refine_diff_density_min -1.674
_refine_diff_density_rms 0.262
_refine_ls_abs_structure_details 'Flack H D (1983), Acta Cryst. A39, 876-881; 1283 Friedel pairs'
_refine_ls_abs_structure_Flack 0.008(5)
_refine_ls_extinction_method none
_refine_ls_goodness_of_fit_ref 1.033
_refine_ls_hydrogen_treatment constr
_refine_ls_matrix_type full
_refine_ls_number_parameters 93
_refine_ls_number_reflns 2938
_refine_ls_number_restraints 1
_refine_ls_restrained_S_all 1.032
_refine_ls_R_factor_all 0.0315
_refine_ls_R_factor_gt 0.0277
_refine_ls_shift/su_max 0.003
_refine_ls_shift/su_mean 0
_refine_ls_structure_factor_coef Fsqd
_refine_ls_weighting_details 'calc w=1/[\s^2^(Fo^2^)+(0.0369P)^2^+0.0000P] where P=(Fo^2^+2Fc^2^)/3'
_refine_ls_weighting_scheme calc
_refine_ls_wR_factor_gt 0.0625
_refine_ls_wR_factor_ref 0.0633
_reflns_number_gt 2706
_reflns_number_total 2938
_reflns_threshold_expression >2sigma(I)
_cod_data_source_file c2ce06498g.txt
_cod_data_source_block 9
_cod_depositor_comments
;
The following automatic conversions were performed:

'_symmetry_cell_setting' value 'Orthorhombic' changed to
'orthorhombic' according to
/home/saulius/struct/CIF-dictionaries/cif_core.dic dictionary named
'cif_core.dic' version 2.4.1 from 2010-06-29.

Automatic conversion script
Id: cif_fix_values 1715 2011-07-08 13:25:40Z adriana 
;
_cod_original_sg_symbol_H-M Fdd2
_cod_database_code 7207482

loop_
_symmetry_equiv_pos_as_xyz
'x, y, z'
'-x, -y, z'
'x+1/4, -y+1/4, z+1/4'
'-x+1/4, y+1/4, z+1/4'
'x, y+1/2, z+1/2'
'-x, -y+1/2, z+1/2'
'x+1/4, -y+3/4, z+3/4'
'-x+1/4, y+3/4, z+3/4'
'x+1/2, y, z+1/2'
'-x+1/2, -y, z+1/2'
'x+3/4, -y+1/4, z+3/4'
'-x+3/4, y+1/4, z+3/4'
'x+1/2, y+1/2, z'
'-x+1/2, -y+1/2, z'
'x+3/4, -y+3/4, z+1/4'
'-x+3/4, y+3/4, z+1/4'

loop_
_atom_site_label
_atom_site_type_symbol
_atom_site_fract_x
_atom_site_fract_y
_atom_site_fract_z
_atom_site_U_iso_or_equiv
_atom_site_adp_type
_atom_site_occupancy
_atom_site_symmetry_multiplicity
_atom_site_calc_flag
_atom_site_refinement_flags
C1 C 0.77120(19) 0.17342(10) 0.9399(10) 0.0207(15) Uani 1 1 d G
C2 C 0.72080(16) 0.18129(11) 0.8439(10) 0.0227(18) Uani 1 1 d G
H2 H 0.691 0.1703 0.9175 0.027 Uiso 1 1 calc R
C3 C 0.71397(14) 0.20524(12) 0.6404(10) 0.0221(17) Uani 1 1 d G
H3 H 0.6795 0.2106 0.5748 0.027 Uiso 1 1 calc R
C4 C 0.75756(18) 0.22134(10) 0.5328(9) 0.0165(15) Uani 1 1 d G
C5 C 0.80796(15) 0.21347(10) 0.6288(10) 0.0178(16) Uani 1 1 d G
H5 H 0.8377 0.2245 0.5552 0.021 Uiso 1 1 calc R
C6 C 0.81478(14) 0.18952(11) 0.8323(11) 0.0197(17) Uani 1 1 d G
H6 H 0.8492 0.1841 0.8979 0.024 Uiso 1 1 calc R
C7 C 0.75 0.25 0.344(2) 0.023(3) Uani 1 2 d S
H7A H 0.7812 0.2529 0.2152 0.027 Uiso 0.5 1 calc PR
H7B H 0.7188 0.2471 0.2152 0.027 Uiso 0.5 1 calc PR
N1 N 0.7793(3) 0.14950(16) 1.1635(19) 0.0326(17) Uani 1 1 d .
H1A H 0.8144 0.1476 1.2025 0.049 Uiso 1 1 calc R
H1B H 0.7666 0.131 1.0957 0.049 Uiso 1 1 calc R
H1C H 0.7619 0.1549 1.3323 0.049 Uiso 1 1 calc R
I1 I 0.671777(18) -0.010215(11) 0.69560(12) 0.02145(11) Uani 1 1 d .
I2 I 0.845551(19) 0.099621(11) 0.67675(13) 0.02212(11) Uani 1 1 d .
I3 I 0.693605(19) 0.082704(12) 0.17638(13) 0.02399(12) Uani 1 1 d .
Pb1 Pb 0.762971(11) 0.048165(6) 0.69027(6) 0.01957(8) Uani 1 1 d .

loop_
_atom_site_aniso_label
_atom_site_aniso_U_11
_atom_site_aniso_U_22
_atom_site_aniso_U_33
_atom_site_aniso_U_23
_atom_site_aniso_U_13
_atom_site_aniso_U_12
C1 0.033(4) 0.018(4) 0.011(3) -0.002(3) -0.002(4) -0.001(3)
C2 0.032(5) 0.021(4) 0.015(4) -0.004(3) 0.008(3) -0.001(4)
C3 0.024(4) 0.027(4) 0.016(4) -0.005(3) 0.000(3) 0.000(3)
C4 0.025(4) 0.015(4) 0.009(3) -0.004(3) 0.001(3) 0.001(3)
C5 0.024(4) 0.016(4) 0.013(4) -0.004(3) 0.001(3) -0.003(3)
C6 0.022(4) 0.021(4) 0.016(3) -0.005(3) -0.004(3) 0.009(3)
C7 0.019(6) 0.027(6) 0.023(6) 0 0 0.009(5)
N1 0.059(5) 0.016(3) 0.023(4) 0.004(4) -0.002(4) 0.006(3)
I1 0.0193(2) 0.0226(2) 0.0224(2) 0.0015(3) -0.0042(2) 0.00126(18)
I2 0.0213(2) 0.0201(2) 0.0249(2) 0.0017(3) 0.0005(2) -0.00180(18)
I3 0.0202(2) 0.0281(3) 0.0237(2) -0.0009(3) 0.0042(2) 0.00421(19)
Pb1 0.02062(14) 0.01918(13) 0.01892(13) -0.00077(14) 0.00232(13) -0.00077(11)

loop_
_atom_type_symbol
_atom_type_description
_atom_type_scat_dispersion_real
_atom_type_scat_dispersion_imag
_atom_type_scat_source
C C 0.0033 0.0016 'International Tables Vol C Tables 4.2.6.8 and 6.1.1.4'
H H 0 0 'International Tables Vol C Tables 4.2.6.8 and 6.1.1.4'
N N 0.0061 0.0033 'International Tables Vol C Tables 4.2.6.8 and 6.1.1.4'
I I -0.4742 1.8119 'International Tables Vol C Tables 4.2.6.8 and 6.1.1.4'
Pb Pb -3.3944 10.1111 'International Tables Vol C Tables 4.2.6.8 and 6.1.1.4'

loop_
_exptl_crystal_face_index_h
_exptl_crystal_face_index_k
_exptl_crystal_face_index_l
_exptl_crystal_face_perp_dist
0 -1 0 0.01
0 1 0 0.01
-1 0 0 0.065
1 0 0 0.065
2 1 2 0.19
2 -4 -3 0.19

loop_
_geom_angle_atom_site_label_1
_geom_angle_atom_site_label_2
_geom_angle_atom_site_label_3
_geom_angle
_geom_angle_site_symmetry_1
_geom_angle_site_symmetry_3
C2 C1 C6 120 . .
C2 C1 N1 121.1(5) . .
C6 C1 N1 118.8(5) . .
C3 C2 C1 120 . .
C3 C2 H2 120 . .
C1 C2 H2 120 . .
C2 C3 C4 120 . .
C2 C3 H3 120 . .
C4 C3 H3 120 . .
C5 C4 C3 120 . .
C5 C4 C7 119.4(3) . .
C3 C4 C7 120.1(3) . .
C4 C5 C6 120 . .
C4 C5 H5 120 . .
C6 C5 H5 120 . .
C5 C6 C1 120 . .
C5 C6 H6 120 . .
C1 C6 H6 120 . .
C4 C7 C4 111.3(9) 14_655 .
C4 C7 H7A 109.4 14_655 .
C4 C7 H7A 109.4 . .
C4 C7 H7B 109.4 14_655 .
C4 C7 H7B 109.4 . .
H7A C7 H7B 108 . .
C1 N1 H1A 109.5 . .
C1 N1 H1B 109.5 . .
H1A N1 H1B 109.5 . .
C1 N1 H1C 109.5 . .
H1A N1 H1C 109.5 . .
H1B N1 H1C 109.5 . .
Pb1 I1 Pb1 88.41(3) 10_655 10_654
Pb1 I1 Pb1 91.65(2) 10_655 .
Pb1 I1 Pb1 91.08(2) 10_654 .
Pb1 I3 Pb1 88.93(3) 1_554 .
I2 Pb1 I3 93.17(3) . 1_556
I2 Pb1 I1 90.02(3) . 10_654
I3 Pb1 I1 176.797(16) 1_556 10_654
I2 Pb1 I1 91.61(2) . 10_655
I3 Pb1 I1 91.73(3) 1_556 10_655
I1 Pb1 I1 88.41(3) 10_654 10_655
I2 Pb1 I3 91.50(2) . .
I3 Pb1 I3 88.93(3) 1_556 .
I1 Pb1 I3 90.75(3) 10_654 .
I1 Pb1 I3 176.776(16) 10_655 .
I2 Pb1 I1 178.927(17) . .
I3 Pb1 I1 87.90(2) 1_556 .
I1 Pb1 I1 88.91(2) 10_654 .
I1 Pb1 I1 88.36(2) 10_655 .
I3 Pb1 I1 88.51(2) . .

loop_
_geom_bond_atom_site_label_1
_geom_bond_atom_site_label_2
_geom_bond_distance
_geom_bond_site_symmetry_2
C1 C2 1.39 .
C1 C6 1.39 .
C1 N1 1.455(8) .
C2 C3 1.39 .
C2 H2 0.95 .
C3 C4 1.39 .
C3 H3 0.95 .
C4 C5 1.39 .
C4 C7 1.509(7) .
C5 C6 1.39 .
C5 H5 0.95 .
C6 H6 0.95 .
C7 C4 1.509(8) 14_655
C7 H7A 0.99 .
C7 H7B 0.99 .
N1 H1A 0.91 .
N1 H1B 0.91 .
N1 H1C 0.91 .
I1 Pb1 3.2208(9) 10_655
I1 Pb1 3.2544(9) 10_654
I1 Pb1 3.4083(10) .
I2 Pb1 3.0427(9) .
I3 Pb1 3.1784(9) 1_554
I3 Pb1 3.2663(9) .
Pb1 I3 3.1784(9) 1_556
Pb1 I1 3.2208(9) 10_654
Pb1 I1 3.2544(9) 10_655

loop_
_geom_hbond_atom_site_label_D
_geom_hbond_atom_site_label_H
_geom_hbond_atom_site_label_A
_geom_hbond_distance_DH
_geom_hbond_distance_HA
_geom_hbond_distance_DA
_geom_hbond_angle_DHA
_geom_hbond_site_symmetry_A
N1 H1A I2 0.91 3.08 3.574(7) 116 1_556
N1 H1B I3 0.91 2.8 3.596(8) 147 1_556
N1 H1B I2 0.91 3.06 3.498(8) 111 .

loop_
_geom_torsion_atom_site_label_1
_geom_torsion_atom_site_label_2
_geom_torsion_atom_site_label_3
_geom_torsion_atom_site_label_4
_geom_torsion
_geom_torsion_site_symmetry_1
_geom_torsion_site_symmetry_4
C6 C1 C2 C3 0 . .
N1 C1 C2 C3 177.0(6) . .
C1 C2 C3 C4 0 . .
C2 C3 C4 C5 0 . .
C2 C3 C4 C7 -171.9(6) . .
C3 C4 C5 C6 0 . .
C7 C4 C5 C6 171.9(6) . .
C4 C5 C6 C1 0 . .
C2 C1 C6 C5 0 . .
N1 C1 C6 C5 -177.0(6) . .
C5 C4 C7 C4 -87.2(5) . 14_655
C3 C4 C7 C4 84.7(5) . 14_655
Pb1 I3 Pb1 I2 86.85(2) 1_554 .
Pb1 I3 Pb1 I3 180 1_554 1_556
Pb1 I3 Pb1 I1 -3.188(16) 1_554 10_654
Pb1 I3 Pb1 I1 -92.08(2) 1_554 .
Pb1 I1 Pb1 I3 -92.40(3) 10_655 1_556
Pb1 I1 Pb1 I3 179.154(15) 10_654 1_556
Pb1 I1 Pb1 I1 87.83(3) 10_655 10_654
Pb1 I1 Pb1 I1 -0.611(16) 10_654 10_654
Pb1 I1 Pb1 I1 -0.611(16) 10_655 10_655
Pb1 I1 Pb1 I1 -89.05(3) 10_654 10_655
Pb1 I1 Pb1 I3 178.611(16) 10_655 .
Pb1 I1 Pb1 I3 90.17(3) 10_654 .
